data_2015934
loop_
_publ_author_name
'Miroslava Matikov\'a Ma\<larov\'a'
'Juraj \<Cern\'ak'
'Werner Massa'

_publ_section_title
;
 Ammonium bis(tetraethylammonium) hexacyanidoferrate(III) trihydrate
;
_journal_coeditor_code DN3040
_journal_issue 5
_journal_name_full 'Acta Crystallographica Section C'
_journal_page_first m187
_journal_page_last m189
_journal_paper_doi 10.1107/S0108270107010499
_journal_volume 63
_journal_year 2007
_chemical_formula_iupac '(N H4) (C8 H20 N)2 [Fe (C N)6], 3H2 O'
_chemical_formula_moiety 'N1 H4 +, 2(C8 H20 N -), C6 Fe N6 3-, 3H2 O'
_chemical_formula_sum 'C22 H50 Fe N9 O3'
_chemical_formula_weight 544.56
_chemical_name_systematic
;
Ammonium bis(tetraethylammonium) hexacyanoferrate(III) trihydrate
;
_space_group_IT_number 14
_symmetry_cell_setting monoclinic
_symmetry_space_group_name_Hall '-P 2yn'
_symmetry_space_group_name_H-M 'P 1 21/n 1'
_atom_sites_solution_hydrogens geom
_atom_sites_solution_primary direct
_atom_sites_solution_secondary difmap
_audit_creation_method SHELXL-97
_cell_angle_alpha 90.000
_cell_angle_beta 99.051(9)
_cell_angle_gamma 90.000
_cell_formula_units_Z 2
_cell_length_a 10.4720(10)
_cell_length_b 10.2339(7)
_cell_length_c 14.518(2)
_cell_measurement_reflns_used 3710
_cell_measurement_temperature 193(2)
_cell_measurement_theta_max 28.0
_cell_measurement_theta_min 2.24
_cell_volume 1536.5(3)
_computing_cell_refinement 'CELL in IPDS Software'
_computing_data_collection 'EXPOSE in IPDS Software (Stoe, 1999)'
_computing_data_reduction 'INTEGRATE in IPDS Software'
_computing_molecular_graphics 'DIAMOND (Brandenburg & Putz, 2006)'
_computing_publication_material SHELXL97
_computing_structure_refinement 'SHELXL97 (Sheldrick, 1997)'
_computing_structure_solution 'SHELXS97 (Sheldrick, 1997)'
_diffrn_ambient_temperature 193(2)
_diffrn_detector_area_resol_mean 150
_diffrn_measured_fraction_theta_full 1.000
_diffrn_measured_fraction_theta_max 1.000
_diffrn_measurement_device_type 'Stoe IPDS'
_diffrn_measurement_method \f
_diffrn_radiation_monochromator graphite
_diffrn_radiation_source 'fine-focus sealed tube'
_diffrn_radiation_type MoK\a
_diffrn_radiation_wavelength 0.71069
_diffrn_reflns_av_R_equivalents 0.0388
_diffrn_reflns_av_sigmaI/netI 0.0379
_diffrn_reflns_limit_h_max 13
_diffrn_reflns_limit_h_min -13
_diffrn_reflns_limit_k_max 13
_diffrn_reflns_limit_k_min -12
_diffrn_reflns_limit_l_max 19
_diffrn_reflns_limit_l_min -19
_diffrn_reflns_number 13143
_diffrn_reflns_theta_full 28.00
_diffrn_reflns_theta_max 28.00
_diffrn_reflns_theta_min 2.24
_diffrn_standards_number 0
_exptl_absorpt_coefficient_mu 0.527
_exptl_absorpt_correction_T_max 0.146
_exptl_absorpt_correction_T_min 0.055
_exptl_absorpt_correction_type numerical
_exptl_absorpt_process_details '(XPREP in SHELXTL; Sheldrick, 1996)'
_exptl_crystal_colour yellow
_exptl_crystal_density_diffrn 1.177
_exptl_crystal_density_method 'not measured'
_exptl_crystal_description block
_exptl_crystal_F_000 590
_exptl_crystal_size_max 0.35
_exptl_crystal_size_mid 0.3
_exptl_crystal_size_min 0.2
_refine_diff_density_max 0.286
_refine_diff_density_min -0.468
_refine_ls_extinction_coef 0.0070(14)
_refine_ls_extinction_expression Fc^*^=kFc[1+0.001xFc^2^\l^3^/sin(2\q)]^-1/4^
_refine_ls_extinction_method SHELXL97
_refine_ls_goodness_of_fit_ref 1.009
_refine_ls_hydrogen_treatment mixed
_refine_ls_matrix_type full
_refine_ls_number_parameters 187
_refine_ls_number_reflns 3710
_refine_ls_number_restraints 5
_refine_ls_restrained_S_all 1.011
_refine_ls_R_factor_all 0.0661
_refine_ls_R_factor_gt 0.0388
_refine_ls_shift/su_max 0.000
_refine_ls_shift/su_mean 0.000
_refine_ls_structure_factor_coef Fsqd
_refine_ls_weighting_details 'calc w=1/[\s^2^(Fo^2^)+(0.052P)^2^] where P=(Fo^2^+2Fc^2^)/3'
_refine_ls_weighting_scheme calc
_refine_ls_wR_factor_gt 0.0928
_refine_ls_wR_factor_ref 0.0999
_reflns_number_gt 2472
_reflns_number_total 3710
_reflns_threshold_expression I>2\s(I)
_cod_data_source_file dn3040.cif
_cod_data_source_block I
_cod_original_sg_symbol_H-M 'P 21/n'
_cod_database_code 2015934
_cod_database_fobs_code 2015934

loop_
_symmetry_equiv_pos_as_xyz
'x, y, z'
'-x+1/2, y+1/2, -z+1/2'
'-x, -y, -z'
'x-1/2, -y-1/2, z-1/2'

loop_
_atom_site_type_symbol
_atom_site_label
_atom_site_fract_x
_atom_site_fract_y
_atom_site_fract_z
_atom_site_U_iso_or_equiv
_atom_site_adp_type
_atom_site_calc_flag
_atom_site_refinement_flags
_atom_site_occupancy
_atom_site_disorder_assembly
_atom_site_disorder_group
Fe Fe 0.0000 0.5000 1.0000 0.04139(13) Uani d S 1 . .
N N1 0.2164(2) 0.6885(2) 0.96172(15) 0.0695(5) Uani d . 1 . .
N N2 -0.2038(2) 0.7145(2) 0.93792(16) 0.0778(6) Uani d . 1 . .
N N3 -0.0106(2) 0.4126(2) 0.79484(13) 0.0734(6) Uani d . 1 . .
N N4 0.03025(16) 0.97031(16) 0.75234(11) 0.0482(4) Uani d . 1 . .
N N5 0.59386(16) 0.89807(17) 0.89926(11) 0.0490(4) Uani d PD 0.50 . .
O O1A 0.3932(11) 0.8885(9) 0.9919(6) 0.092(3) Uani d PD 0.50 A 1
O O1B 0.4149(9) 0.8550(8) 1.0214(5) 0.0611(15) Uani d P 0.50 C 2
O O2 0.59386(16) 0.89807(17) 0.89926(11) 0.0490(4) Uani d P 0.50 . .
C C1 0.1356(2) 0.6191(2) 0.97752(13) 0.0505(5) Uani d . 1 . .
C C2 -0.1280(2) 0.6343(2) 0.96091(15) 0.0550(5) Uani d . 1 . .
C C3 -0.0083(2) 0.4436(2) 0.87127(15) 0.0532(5) Uani d . 1 . .
C C4 -0.0567(2) 1.0726(2) 0.78508(16) 0.0671(6) Uani d . 1 . .
C C5 -0.0700(3) 1.0653(3) 0.88739(16) 0.0735(7) Uani d . 1 . .
C C6 0.1655(2) 0.9750(2) 0.80748(16) 0.0581(5) Uani d . 1 . .
C C7 0.2358(3) 1.1036(3) 0.8045(2) 0.0913(9) Uani d . 1 . .
C C8 -0.0189(2) 0.8333(2) 0.76597(15) 0.0560(5) Uani d . 1 . .
C C9 -0.1534(3) 0.8020(4) 0.71731(18) 0.0906(9) Uani d . 1 . .
C C10 0.0320(2) 0.9988(3) 0.64975(14) 0.0673(6) Uani d . 1 . .
C C12 0.1120(3) 0.9054(3) 0.60155(17) 0.0759(7) Uani d . 1 . .
H H4A -0.1438 1.0645 0.7475 0.081 Uiso calc R 1 . .
H H4B -0.0228 1.1601 0.7725 0.081 Uiso calc R 1 . .
H H5A -0.1274 1.1353 0.9022 0.110 Uiso calc R 1 . .
H H5B 0.0153 1.0756 0.9256 0.110 Uiso calc R 1 . .
H H5C -0.1065 0.9804 0.9005 0.110 Uiso calc R 1 . .
H H6A 0.1603 0.9542 0.8734 0.070 Uiso calc R 1 . .
H H6B 0.2177 0.9057 0.7838 0.070 Uiso calc R 1 . .
H H7A 0.3221 1.0968 0.8417 0.137 Uiso calc R 1 . .
H H7B 0.1870 1.1729 0.8300 0.137 Uiso calc R 1 . .
H H7C 0.2438 1.1245 0.7397 0.137 Uiso calc R 1 . .
H H8A 0.0418 0.7704 0.7443 0.067 Uiso calc R 1 . .
H H8B -0.0162 0.8187 0.8337 0.067 Uiso calc R 1 . .
H H9A -0.1748 0.7115 0.7309 0.136 Uiso calc R 1 . .
H H9B -0.1573 0.8128 0.6499 0.136 Uiso calc R 1 . .
H H9C -0.2154 0.8612 0.7395 0.136 Uiso calc R 1 . .
H H10A -0.0580 0.9970 0.6165 0.081 Uiso calc R 1 . .
H H10B 0.0657 1.0883 0.6442 0.081 Uiso calc R 1 . .
H H11A 0.348(3) 0.826(3) 0.9901(13) 0.096(9) Uiso d P 0.50 B 1
H H11B 0.348(3) 0.826(3) 0.9901(13) 0.096(9) Uiso d P 0.50 D 2
H H12 0.4013 0.9077 1.0545 0.096(9) Uiso d PRD 0.50 B 1
H H12A 0.1075 0.9312 0.5361 0.114 Uiso calc R 1 . .
H H12B 0.0781 0.8166 0.6048 0.114 Uiso calc R 1 . .
H H12C 0.2021 0.9081 0.6325 0.114 Uiso calc R 1 . .
H H13 0.4569 0.8762 0.9563 0.096(9) Uiso d PR 0.50 D 2
H H51 0.651(2) 0.842(2) 0.9107(19) 0.078(5) Uiso d D 1 . .
H H52 0.568(2) 0.902(2) 0.8402(12) 0.078(5) Uiso d D 1 . .
H H53 0.612(5) 0.978(3) 0.921(4) 0.078(5) Uiso d PD 0.50 . .
H H54 0.540(4) 0.878(5) 0.938(3) 0.078(5) Uiso d PD 0.50 . .

loop_
_atom_site_aniso_label
_atom_site_aniso_U_11
_atom_site_aniso_U_22
_atom_site_aniso_U_33
_atom_site_aniso_U_12
_atom_site_aniso_U_13
_atom_site_aniso_U_23
Fe 0.04151(19) 0.0421(2) 0.04155(19) -0.00761(19) 0.00978(13) -0.00203(18)
N1 0.0684(12) 0.0706(13) 0.0732(12) -0.0312(11) 0.0226(10) -0.0063(10)
N2 0.0691(13) 0.0814(15) 0.0893(15) 0.0206(12) 0.0316(11) 0.0304(12)
N3 0.0961(15) 0.0780(14) 0.0491(11) -0.0260(12) 0.0203(10) -0.0140(9)
N4 0.0476(8) 0.0510(11) 0.0463(8) 0.0087(7) 0.0079(7) 0.0071(6)
N5 0.0476(8) 0.0529(9) 0.0466(8) 0.0057(7) 0.0078(7) 0.0000(7)
O1A 0.100(6) 0.069(5) 0.114(7) -0.046(4) 0.037(5) -0.013(4)
O1B 0.060(3) 0.056(4) 0.073(3) -0.019(2) 0.030(3) -0.013(3)
O2 0.0476(8) 0.0529(9) 0.0466(8) 0.0057(7) 0.0078(7) 0.0000(7)
C1 0.0529(11) 0.0539(12) 0.0453(10) -0.0060(10) 0.0095(8) -0.0053(8)
C2 0.0530(12) 0.0605(13) 0.0552(12) -0.0049(10) 0.0199(9) 0.0061(10)
C3 0.0558(12) 0.0508(11) 0.0546(12) -0.0144(10) 0.0130(9) -0.0019(9)
C4 0.0770(16) 0.0689(16) 0.0576(13) 0.0296(13) 0.0171(11) 0.0076(11)
C5 0.0848(17) 0.0834(17) 0.0552(13) 0.0111(14) 0.0199(12) -0.0068(12)
C6 0.0480(11) 0.0580(14) 0.0664(12) -0.0033(9) 0.0030(9) 0.0050(10)
C7 0.0856(19) 0.0711(17) 0.118(2) -0.0253(15) 0.0190(17) -0.0035(16)
C8 0.0509(11) 0.0607(13) 0.0573(12) -0.0079(10) 0.0114(9) -0.0027(10)
C9 0.0627(15) 0.150(3) 0.0595(14) -0.0337(17) 0.0101(11) -0.0153(16)
C10 0.0696(13) 0.0851(16) 0.0499(10) 0.0225(14) 0.0175(9) 0.0174(13)
C12 0.0741(16) 0.098(2) 0.0614(14) 0.0180(14) 0.0281(12) 0.0054(13)

loop_
_atom_type_symbol
_atom_type_description
_atom_type_scat_dispersion_real
_atom_type_scat_dispersion_imag
_atom_type_scat_source
C C 0.0033 0.0016 'International Tables Vol C Tables 4.2.6.8 and 6.1.1.4'
H H 0.0000 0.0000 'International Tables Vol C Tables 4.2.6.8 and 6.1.1.4'
N N 0.0061 0.0033 'International Tables Vol C Tables 4.2.6.8 and 6.1.1.4'
O O 0.0106 0.0060 'International Tables Vol C Tables 4.2.6.8 and 6.1.1.4'
Fe Fe 0.3463 0.8444 'International Tables Vol C Tables 4.2.6.8 and 6.1.1.4'

loop_
_geom_angle_atom_site_label_1
_geom_angle_atom_site_label_2
_geom_angle_atom_site_label_3
_geom_angle_site_symmetry_1
_geom_angle_site_symmetry_3
_geom_angle
_geom_angle_publ_flag
C1 Fe C1 3_567 . 180.00(8) ?
C1 Fe C2 3_567 . 90.24(9) ?
C1 Fe C2 . . 89.76(9) y
C1 Fe C2 3_567 3_567 89.76(9) ?
C1 Fe C2 . 3_567 90.24(9) ?
C2 Fe C2 . 3_567 180.0000(10) ?
C1 Fe C3 3_567 . 92.97(8) ?
C1 Fe C3 . . 87.03(8) y
C2 Fe C3 . . 90.27(9) y
C2 Fe C3 3_567 . 89.73(9) ?
C1 Fe C3 3_567 3_567 87.03(8) ?
C1 Fe C3 . 3_567 92.97(8) ?
C2 Fe C3 . 3_567 89.73(9) ?
C2 Fe C3 3_567 3_567 90.27(9) ?
C3 Fe C3 . 3_567 180.0000(10) ?
C4 N4 C6 . . 111.78(17) ?
C4 N4 C8 . . 111.46(17) ?
C6 N4 C8 . . 105.56(15) ?
C4 N4 C10 . . 106.03(15) ?
C6 N4 C10 . . 110.93(17) ?
C8 N4 C10 . . 111.19(17) ?
C12 C10 N4 . . 115.17(19) y
C12 C10 H10A . . 108.5 ?
N4 C10 H10A . . 108.5 ?
C12 C10 H10B . . 108.5 ?
N4 C10 H10B . . 108.5 ?
H10A C10 H10B . . 107.5 ?
N4 C4 C5 . . 115.26(19) y
N4 C4 H4A . . 108.5 ?
C5 C4 H4A . . 108.5 ?
N4 C4 H4B . . 108.5 ?
C5 C4 H4B . . 108.5 ?
H4A C4 H4B . . 107.5 ?
C9 C8 N4 . . 116.5(2) y
C9 C8 H8A . . 108.2 ?
N4 C8 H8A . . 108.2 ?
C9 C8 H8B . . 108.2 ?
N4 C8 H8B . . 108.2 ?
H8A C8 H8B . . 107.3 ?
C7 C6 N4 . . 115.5(2) y
C7 C6 H6A . . 108.4 ?
N4 C6 H6A . . 108.4 ?
C7 C6 H6B . . 108.4 ?
N4 C6 H6B . . 108.4 ?
H6A C6 H6B . . 107.5 ?
N3 C3 Fe . . 178.10(19) y
N1 C1 Fe . . 178.09(18) y
N2 C2 Fe . . 179.7(3) y
C10 C12 H12A . . 109.5 ?
C10 C12 H12B . . 109.5 ?
H12A C12 H12B . . 109.5 ?
C10 C12 H12C . . 109.5 ?
H12A C12 H12C . . 109.5 ?
H12B C12 H12C . . 109.5 ?
C6 C7 H7A . . 109.5 ?
C6 C7 H7B . . 109.5 ?
H7A C7 H7B . . 109.5 ?
C6 C7 H7C . . 109.5 ?
H7A C7 H7C . . 109.5 ?
H7B C7 H7C . . 109.5 ?
C4 C5 H5A . . 109.5 ?
C4 C5 H5B . . 109.5 ?
H5A C5 H5B . . 109.5 ?
C4 C5 H5C . . 109.5 ?
H5A C5 H5C . . 109.5 ?
H5B C5 H5C . . 109.5 ?
C8 C9 H9A . . 109.5 ?
C8 C9 H9B . . 109.5 ?
H9A C9 H9B . . 109.5 ?
C8 C9 H9C . . 109.5 ?
H9A C9 H9C . . 109.5 ?
H9B C9 H9C . . 109.5 ?
H11A O1A H12 . . 99.8 ?
H11A O1A H11B . . 0(4) ?
H12 O1A H11B . . 99.8 ?
H11A O1A H13 . . 110.4 ?
H12 O1A H13 . . 128.7 ?
H11B O1A H13 . . 110.4 ?
H11A O1B H12 . . 112.7 ?
H11A O1B H11B . . 0(5) ?
H12 O1B H11B . . 112.7 ?
H11A O1B H13 . . 90.9 ?
H12 O1B H13 . . 122.5 ?
H11B O1B H13 . . 90.9 ?
H53 N5 H54 . . 97(5) ?
H53 N5 H51 . . 117(4) ?
H54 N5 H51 . . 103(4) ?
H53 N5 H52 . . 109(4) ?
H54 N5 H52 . . 121(4) ?
H51 N5 H52 . . 110(2) ?

loop_
_geom_bond_atom_site_label_1
_geom_bond_atom_site_label_2
_geom_bond_site_symmetry_2
_geom_bond_distance
_geom_bond_publ_flag
Fe C1 3_567 1.937(2) ?
Fe C1 . 1.937(2) y
Fe C2 . 1.941(2) y
Fe C2 3_567 1.941(2) ?
Fe C3 . 1.945(2) y
Fe C3 3_567 1.945(2) ?
N4 C4 . 1.512(3) ?
N4 C6 . 1.514(3) ?
N4 C8 . 1.517(3) ?
N4 C10 . 1.520(2) ?
C10 C12 . 1.512(3) ?
C10 H10A . 0.9900 ?
C10 H10B . 0.9900 ?
N1 C1 . 1.156(3) y
C4 C5 . 1.515(3) ?
C4 H4A . 0.9900 ?
C4 H4B . 0.9900 ?
C3 N3 . 1.151(3) y
C8 C9 . 1.507(3) ?
C8 H8A . 0.9900 ?
C8 H8B . 0.9900 ?
C6 C7 . 1.512(3) ?
C6 H6A . 0.9900 ?
C6 H6B . 0.9900 ?
C2 N2 . 1.153(3) y
C12 H12A . 0.9800 ?
C12 H12B . 0.9800 ?
C12 H12C . 0.9800 ?
C7 H7A . 0.9800 ?
C7 H7B . 0.9800 ?
C7 H7C . 0.9800 ?
C5 H5A . 0.9800 ?
C5 H5B . 0.9800 ?
C5 H5C . 0.9800 ?
C9 H9A . 0.9800 ?
C9 H9B . 0.9800 ?
C9 H9C . 0.9800 ?
O1A H11A . 0.79(3) ?
O1A H12 . 0.9202 ?
O1A H11B . 0.79(3) ?
O1A H13 . 0.9139 ?
O1B H11A . 0.83(3) ?
O1B H12 . 0.7514 ?
O1B H11B . 0.83(3) ?
O1B H13 . 1.1230 ?
N5 H53 . 0.89(2) ?
N5 H54 . 0.88(2) ?
N5 H51 . 0.827(17) ?
N5 H52 . 0.859(16) ?

loop_
_geom_hbond_atom_site_label_D
_geom_hbond_atom_site_label_H
_geom_hbond_atom_site_label_A
_geom_hbond_site_symmetry_A
_geom_hbond_distance_DH
_geom_hbond_distance_HA
_geom_hbond_distance_DA
_geom_hbond_angle_DHA
O1B H11B N1 . 0.83(3) 1.97(3) 2.722(10) 152(3)
N5 H53 O1B 3_677 0.89(2) 1.94(3) 2.785(9) 158(5)
N5 H53 O1A 3_677 0.89(2) 1.87(3) 2.687(11) 152(5)
N5 H54 O1B . 0.88(2) 1.94(2) 2.809(8) 173(5)
N5 H54 O1A . 0.88(2) 1.84(3) 2.669(11) 157(5)
N5 H51 N2 1_655 0.827(17) 1.996(17) 2.822(3) 177(3)
N5 H52 N3 2_556 0.859(16) 1.961(17) 2.820(2) 179(3)
